data_1546491
loop_
_publ_author_name
'Wicker, Jerome G. P.'
'Crowley, Lorraine M.'
'Robshaw, Oliver'
'Little, Edmund J.'
'Stokes, Stephen P.'
'Cooper, Richard I.'
'Lawrence, Simon E.'

_publ_section_title
;
 Will they co-crystallize?
;
_journal_issue 36
_journal_name_full CrystEngComm
_journal_page_first 5336
_journal_page_last 5340
_journal_paper_doi 10.1039/C7CE00587C
_journal_volume 19
_journal_year 2017
_chemical_formula_moiety '2(C7 H5 N O4), C H4 N2 O'
_chemical_formula_sum 'C15 H14 N4 O9'
_chemical_formula_weight 394.30
_chemical_name_common 'Urea + 2Nitrobenzoic Acid from MecN'
_space_group_crystal_system monoclinic
_space_group_IT_number 14
_space_group_name_Hall '-P 2yn'
_space_group_name_H-M_alt 'P 1 21/n 1'
_symmetry_space_group_name_Hall '-P 2yn'
_symmetry_space_group_name_H-M 'P 1 21/n 1'
_atom_sites_solution_hydrogens mixed
_atom_sites_solution_primary direct
_atom_sites_solution_secondary difmap
_audit_update_record
;
2017-03-17 deposited with the CCDC.
2017-07-05 downloaded from the CCDC.
;
_cell_angle_alpha 90
_cell_angle_beta 104.953(2)
_cell_angle_gamma 90
_cell_formula_units_Z 4
_cell_length_a 11.8242(18)
_cell_length_b 10.0350(15)
_cell_length_c 15.060(2)
_cell_measurement_reflns_used 7970
_cell_measurement_temperature 296.(2)
_cell_measurement_theta_max 24.9711
_cell_measurement_theta_min 2.4655
_cell_volume 1726.4(4)
_computing_cell_refinement 'SAINT V8.34A (Bruker AXS Inc., 2013)'
_computing_data_collection 'Bruker Instrument Service v2013.12.0.0'
_computing_data_reduction 'SAINT V8.34A (Bruker AXS Inc., 2013)'
_computing_structure_refinement 'SHELXL-2014/7 (Sheldrick, 2014)'
_diffrn_ambient_temperature 296.(2)
_diffrn_detector_area_resol_mean 8.3333
_diffrn_measured_fraction_theta_full 0.999
_diffrn_measured_fraction_theta_max 0.999
_diffrn_measurement_device_type 'Bruker APEX DUO'
_diffrn_measurement_method '\w and \q scans'
_diffrn_radiation_monochromator Graphite
_diffrn_radiation_type 'Mo K\a'
_diffrn_radiation_wavelength 0.71073
_diffrn_reflns_av_R_equivalents 0.0288
_diffrn_reflns_av_unetI/netI 0.0169
_diffrn_reflns_limit_h_max 14
_diffrn_reflns_limit_h_min -14
_diffrn_reflns_limit_k_max 11
_diffrn_reflns_limit_k_min -11
_diffrn_reflns_limit_l_max 15
_diffrn_reflns_limit_l_min -18
_diffrn_reflns_number 22669
_diffrn_reflns_theta_full 25.14
_diffrn_reflns_theta_max 25.14
_diffrn_reflns_theta_min 1.96
_diffrn_source 'Sealed tube'
_diffrn_source_type 'Siemens KFF Mo 2K-90'
_exptl_absorpt_coefficient_mu 0.128
_exptl_absorpt_correction_T_max 0.98
_exptl_absorpt_correction_T_min 0.92
_exptl_absorpt_correction_type multi-scan
_exptl_absorpt_process_details 'SADABS V2014/5 (Bruker AXS Inc.)'
_exptl_crystal_colour colourless
_exptl_crystal_density_diffrn 1.517
_exptl_crystal_density_method 'not measured'
_exptl_crystal_description Block
_exptl_crystal_F_000 816
_exptl_crystal_size_max 0.504
_exptl_crystal_size_mid 0.415
_exptl_crystal_size_min 0.150
_refine_diff_density_max 0.210
_refine_diff_density_min -0.210
_refine_ls_extinction_method none
_refine_ls_goodness_of_fit_ref 1.038
_refine_ls_hydrogen_treatment mixed
_refine_ls_matrix_type full
_refine_ls_number_parameters 277
_refine_ls_number_reflns 3077
_refine_ls_number_restraints 6
_refine_ls_restrained_S_all 1.040
_refine_ls_R_factor_all 0.0464
_refine_ls_R_factor_gt 0.0366
_refine_ls_shift/su_max 0.000
_refine_ls_shift/su_mean 0.000
_refine_ls_structure_factor_coef Fsqd
_refine_ls_weighting_details 'w=1/[\s^2^(Fo^2^)+(0.0536P)^2^+0.3329P] where P=(Fo^2^+2Fc^2^)/3'
_refine_ls_weighting_scheme calc
_refine_ls_wR_factor_gt 0.0933
_refine_ls_wR_factor_ref 0.1012
_reflns_number_gt 2530
_reflns_number_total 3077
_reflns_threshold_expression 'I > 2\s(I)'
_cod_data_source_file c7ce00587c3.cif
_cod_data_source_block 6A
_cod_database_code 1546491

loop_
_space_group_symop_operation_xyz
'x, y, z'
'-x+1/2, y+1/2, -z+1/2'
'-x, -y, -z'
'x-1/2, -y-1/2, z-1/2'

loop_
_atom_site_type_symbol
_atom_site_label
_atom_site_fract_x
_atom_site_fract_y
_atom_site_fract_z
_atom_site_U_iso_or_equiv
_atom_site_adp_type
_atom_site_calc_flag
_atom_site_refinement_flags_adp
_atom_site_refinement_flags_posn
_atom_site_occupancy
C C1 0.69431(14) 0.61853(16) 0.68141(11) 0.0484(4) Uani d . . 1
H H1 0.7365 0.5401 0.6976 0.058 Uiso calc U R 1
C C2 0.68124(15) 0.70385(17) 0.74946(11) 0.0545(4) Uani d . . 1
H H2 0.7162 0.6837 0.8107 0.065 Uiso calc U R 1
C C3 0.61704(15) 0.81830(17) 0.72756(11) 0.0537(4) Uani d . . 1
H H3 0.6061 0.8741 0.774 0.064 Uiso calc U R 1
C C4 0.56882(14) 0.85062(16) 0.63724(11) 0.0508(4) Uani d . . 1
H H4 0.5259 0.9287 0.6218 0.061 Uiso calc U R 1
C C5 0.58482(12) 0.76574(14) 0.56972(10) 0.0402(3) Uani d . . 1
C C6 0.64605(12) 0.64666(14) 0.58906(10) 0.0396(3) Uani d . . 1
C C7 0.65220(12) 0.54931(14) 0.51610(10) 0.0409(3) Uani d . . 1
O O8 0.73094(11) 0.45639(12) 0.54510(8) 0.0631(4) Uani d . D 1
H H8 0.7259(19) 0.3995(18) 0.5034(11) 0.088(7) Uiso d . D 1
O O9 0.58941(9) 0.55410(10) 0.43895(7) 0.0508(3) Uani d . . 1
N N10 0.53872(12) 0.81129(13) 0.47483(9) 0.0495(3) Uani d . . 1
O O11 0.60807(12) 0.84580(13) 0.43288(8) 0.0690(4) Uani d . . 1
O O12 0.43428(12) 0.81768(19) 0.44412(10) 0.0941(5) Uani d . . 1
C C13 0.69983(13) 0.26442(16) 0.33986(11) 0.0462(4) Uani d . . 1
O O14 0.73122(10) 0.26453(11) 0.42612(7) 0.0543(3) Uani d . . 1
N N15 0.65153(15) 0.37302(16) 0.29458(11) 0.0608(4) Uani d . D 1
H H15A 0.6298(16) 0.4379(16) 0.3266(12) 0.074(6) Uiso d . D 1
H H15B 0.6263(16) 0.371(2) 0.2350(7) 0.070(6) Uiso d . D 1
N N16 0.71443(15) 0.15682(16) 0.29326(10) 0.0620(4) Uani d . D 1
H H16A 0.6983(16) 0.157(2) 0.2328(7) 0.073(6) Uiso d . D 1
H H16B 0.7579(14) 0.0905(15) 0.3219(12) 0.070(6) Uiso d . D 1
C C21 0.92104(14) 0.89027(16) 0.66328(10) 0.0478(4) Uani d . . 1
H H21 0.8944 0.9707 0.6809 0.057 Uiso calc U R 1
C C22 0.97570(15) 0.80121(18) 0.72981(11) 0.0554(4) Uani d . . 1
H H22 0.9849 0.8214 0.7915 0.067 Uiso calc U R 1
C C23 1.01668(16) 0.68280(18) 0.70549(12) 0.0606(5) Uani d . . 1
H H23 1.0541 0.623 0.7507 0.073 Uiso calc U R 1
C C24 1.00265(16) 0.65223(17) 0.61456(12) 0.0571(4) Uani d . . 1
H H24 1.0307 0.5721 0.5976 0.069 Uiso calc U R 1
C C25 0.94637(13) 0.74183(14) 0.54872(10) 0.0416(3) Uani d . . 1
C C26 0.90459(12) 0.86322(14) 0.57053(10) 0.0386(3) Uani d . . 1
C C27 0.85202(12) 0.96386(14) 0.49909(10) 0.0415(3) Uani d . . 1
H H28 0.7776(18) 1.1189(17) 0.4913(11) 0.084(7) Uiso d . D 1
O O28 0.80127(12) 1.06039(12) 0.53164(8) 0.0637(4) Uani d . D 1
O O29 0.85824(10) 0.95630(11) 0.42042(7) 0.0535(3) Uani d . . 1
N N30 0.92872(13) 0.70063(13) 0.45314(9) 0.0517(4) Uani d . . 1
O O31 1.01019(14) 0.70031(19) 0.41985(11) 0.0992(6) Uani d . . 1
O O32 0.83264(13) 0.66269(16) 0.41283(9) 0.0820(4) Uani d . . 1

loop_
_atom_site_aniso_label
_atom_site_aniso_U_11
_atom_site_aniso_U_22
_atom_site_aniso_U_33
_atom_site_aniso_U_12
_atom_site_aniso_U_13
_atom_site_aniso_U_23
C1 0.0558(9) 0.0432(9) 0.0423(8) 0.0005(7) 0.0056(7) 0.0070(7)
C2 0.0657(10) 0.0583(11) 0.0362(8) -0.0147(8) 0.0068(7) 0.0003(7)
C3 0.0713(10) 0.0481(10) 0.0458(9) -0.0122(8) 0.0223(8) -0.0107(8)
C4 0.0638(9) 0.0391(9) 0.0523(10) 0.0005(7) 0.0198(8) -0.0016(7)
C5 0.0461(7) 0.0369(8) 0.0376(8) -0.0017(6) 0.0106(6) 0.0025(6)
C6 0.0432(7) 0.0347(8) 0.0398(8) -0.0030(6) 0.0087(6) 0.0016(6)
C7 0.0463(8) 0.0329(8) 0.0423(8) -0.0003(6) 0.0091(7) 0.0035(6)
O8 0.0815(8) 0.0483(7) 0.0509(7) 0.0245(6) 0.0012(6) -0.0058(6)
O9 0.0619(7) 0.0442(6) 0.0415(6) 0.0049(5) 0.0047(5) -0.0031(5)
N10 0.0614(8) 0.0415(8) 0.0441(8) 0.0085(6) 0.0108(7) 0.0027(6)
O11 0.0885(9) 0.0704(9) 0.0491(7) -0.0132(7) 0.0200(7) 0.0110(6)
O12 0.0615(8) 0.1477(16) 0.0669(9) 0.0327(9) 0.0054(7) 0.0240(9)
C13 0.0491(8) 0.0451(9) 0.0428(9) 0.0021(7) 0.0094(7) 0.0018(7)
O14 0.0751(7) 0.0455(7) 0.0405(6) 0.0159(5) 0.0116(5) 0.0006(5)
N15 0.0799(10) 0.0533(9) 0.0443(9) 0.0134(8) 0.0073(8) 0.0072(7)
N16 0.0848(10) 0.0572(10) 0.0396(8) 0.0172(8) 0.0078(8) -0.0044(7)
C21 0.0636(9) 0.0419(9) 0.0396(8) 0.0005(7) 0.0164(7) -0.0056(7)
C22 0.0741(11) 0.0560(11) 0.0347(8) -0.0029(8) 0.0113(8) 0.0012(7)
C23 0.0784(11) 0.0532(11) 0.0457(10) 0.0070(9) 0.0079(9) 0.0104(8)
C24 0.0755(11) 0.0402(9) 0.0541(10) 0.0122(8) 0.0140(8) 0.0002(8)
C25 0.0509(8) 0.0370(8) 0.0375(8) -0.0008(6) 0.0123(6) -0.0039(6)
C26 0.0444(7) 0.0353(8) 0.0367(8) -0.0025(6) 0.0117(6) -0.0016(6)
C27 0.0486(8) 0.0353(8) 0.0414(9) -0.0017(6) 0.0132(6) -0.0035(6)
O28 0.0999(9) 0.0480(7) 0.0434(7) 0.0286(7) 0.0187(6) 0.0015(5)
O29 0.0754(7) 0.0488(7) 0.0403(6) 0.0100(5) 0.0224(5) 0.0060(5)
N30 0.0695(9) 0.0420(8) 0.0442(8) 0.0054(6) 0.0158(7) -0.0061(6)
O31 0.0859(10) 0.1525(17) 0.0698(10) 0.0060(10) 0.0392(8) -0.0323(10)
O32 0.0950(10) 0.0990(11) 0.0473(7) -0.0292(9) 0.0098(7) -0.0163(7)

loop_
_atom_type_symbol
_atom_type_description
_atom_type_scat_dispersion_real
_atom_type_scat_dispersion_imag
_atom_type_scat_source
C C 0.0033 0.0016 'International Tables Vol C Tables 4.2.6.8 and 6.1.1.4'
H H 0.0000 0.0000 'International Tables Vol C Tables 4.2.6.8 and 6.1.1.4'
N N 0.0061 0.0033 'International Tables Vol C Tables 4.2.6.8 and 6.1.1.4'
O O 0.0106 0.0060 'International Tables Vol C Tables 4.2.6.8 and 6.1.1.4'

loop_
_geom_angle_atom_site_label_1
_geom_angle_atom_site_label_2
_geom_angle_atom_site_label_3
_geom_angle
C2 C1 C6 121.58(15)
C2 C1 H1 119.2
C6 C1 H1 119.2
C3 C2 C1 120.32(15)
C3 C2 H2 119.8
C1 C2 H2 119.8
C2 C3 C4 120.01(16)
C2 C3 H3 120.0
C4 C3 H3 120.0
C3 C4 C5 119.03(16)
C3 C4 H4 120.5
C5 C4 H4 120.5
C4 C5 C6 122.76(14)
C4 C5 N10 116.11(13)
C6 C5 N10 121.05(13)
C5 C6 C1 116.24(14)
C5 C6 C7 122.20(13)
C1 C6 C7 121.39(13)
O9 C7 O8 123.82(14)
O9 C7 C6 123.37(13)
O8 C7 C6 112.79(12)
C7 O8 H8 109.1(15)
O12 N10 O11 123.48(15)
O12 N10 C5 118.56(14)
O11 N10 C5 117.89(13)
O14 C13 N16 120.35(14)
O14 C13 N15 120.11(15)
N16 C13 N15 119.53(15)
C13 N15 H15A 117.9(13)
C13 N15 H15B 119.8(13)
H15A N15 H15B 120.5(19)
C13 N16 H16A 121.6(13)
C13 N16 H16B 119.7(13)
H16A N16 H16B 116.8(18)
C22 C21 C26 121.66(15)
C22 C21 H21 119.2
C26 C21 H21 119.2
C23 C22 C21 120.15(15)
C23 C22 H22 119.9
C21 C22 H22 119.9
C22 C23 C24 120.12(16)
C22 C23 H23 119.9
C24 C23 H23 119.9
C23 C24 C25 119.01(16)
C23 C24 H24 120.5
C25 C24 H24 120.5
C24 C25 C26 122.63(14)
C24 C25 N30 116.42(14)
C26 C25 N30 120.91(13)
C25 C26 C21 116.43(13)
C25 C26 C27 122.19(13)
C21 C26 C27 121.26(13)
O29 C27 O28 124.56(14)
O29 C27 C26 123.10(13)
O28 C27 C26 112.33(13)
C27 O28 H28 110.4(15)
O31 N30 O32 123.08(15)
O31 N30 C25 119.25(14)
O32 N30 C25 117.58(14)

loop_
_geom_bond_atom_site_label_1
_geom_bond_atom_site_label_2
_geom_bond_distance
C1 C2 1.374(2)
C1 C6 1.389(2)
C1 H1 0.93
C2 C3 1.369(2)
C2 H2 0.93
C3 C4 1.371(2)
C3 H3 0.93
C4 C5 1.376(2)
C4 H4 0.93
C5 C6 1.389(2)
C5 N10 1.4650(19)
C6 C7 1.486(2)
C7 O9 1.2075(17)
C7 O8 1.3105(18)
O8 H8 0.839(10)
N10 O12 1.2035(18)
N10 O11 1.2078(18)
C13 O14 1.2555(19)
C13 N16 1.323(2)
C13 N15 1.333(2)
N15 H15A 0.887(9)
N15 H15B 0.870(9)
N16 H16A 0.880(9)
N16 H16B 0.882(9)
C21 C22 1.373(2)
C21 C26 1.387(2)
C21 H21 0.93
C22 C23 1.368(3)
C22 H22 0.93
C23 C24 1.371(2)
C23 H23 0.93
C24 C25 1.376(2)
C24 H24 0.93
C25 C26 1.386(2)
C25 N30 1.460(2)
C26 C27 1.489(2)
C27 O29 1.2081(17)
C27 O28 1.3003(18)
O28 H28 0.839(10)
N30 O31 1.1952(19)
N30 O32 1.2035(19)

loop_
_geom_hbond_atom_site_label_D
_geom_hbond_atom_site_label_H
_geom_hbond_atom_site_label_A
_geom_hbond_site_symmetry_A
_geom_hbond_distance_DH
_geom_hbond_distance_HA
_geom_hbond_distance_DA
_geom_hbond_angle_DHA
O8 H8 O14 . 0.839(10) 1.798(10) 2.6307(16) 172.(2)
N15 H15A O9 . 0.887(9) 2.206(11) 3.065(2) 162.9(18)
N15 H15B O29 2_645 0.870(9) 2.542(13) 3.3170(19) 148.8(17)
N16 H16A O32 2_645 0.880(9) 2.130(10) 3.009(2) 177.1(19)
N16 H16B O29 1_545 0.882(9) 2.125(11) 2.9879(19) 165.8(18)
O28 H28 O14 1_565 0.839(10) 1.767(11) 2.5940(16) 168.(2)

loop_
_geom_torsion_atom_site_label_1
_geom_torsion_atom_site_label_2
_geom_torsion_atom_site_label_3
_geom_torsion_atom_site_label_4
_geom_torsion
C6 C1 C2 C3 1.7(2)
C1 C2 C3 C4 -2.3(3)
C2 C3 C4 C5 0.8(2)
C3 C4 C5 C6 1.3(2)
C3 C4 C5 N10 -175.47(14)
C4 C5 C6 C1 -1.9(2)
N10 C5 C6 C1 174.75(13)
C4 C5 C6 C7 173.48(14)
N10 C5 C6 C7 -9.9(2)
C2 C1 C6 C5 0.4(2)
C2 C1 C6 C7 -175.04(14)
C5 C6 C7 O9 -13.5(2)
C1 C6 C7 O9 161.62(15)
C5 C6 C7 O8 167.97(14)
C1 C6 C7 O8 -16.9(2)
C4 C5 N10 O12 -69.0(2)
C6 C5 N10 O12 114.14(18)
C4 C5 N10 O11 107.93(17)
C6 C5 N10 O11 -68.92(19)
C26 C21 C22 C23 0.7(3)
C21 C22 C23 C24 -0.4(3)
C22 C23 C24 C25 -0.4(3)
C23 C24 C25 C26 1.0(3)
C23 C24 C25 N30 -176.90(16)
C24 C25 C26 C21 -0.8(2)
N30 C25 C26 C21 177.07(14)
C24 C25 C26 C27 175.20(15)
N30 C25 C26 C27 -7.0(2)
C22 C21 C26 C25 -0.1(2)
C22 C21 C26 C27 -176.09(15)
C25 C26 C27 O29 -11.7(2)
C21 C26 C27 O29 164.06(15)
C25 C26 C27 O28 169.41(14)
C21 C26 C27 O28 -14.8(2)
C24 C25 N30 O31 -74.5(2)
C26 C25 N30 O31 107.57(19)
C24 C25 N30 O32 102.28(19)
C26 C25 N30 O32 -75.7(2)
